data_7230090
loop_
_publ_author_name
'Hema, Kuntrapakam'
'Sureshan, Kana M.'

_publ_section_title
;
 Three-way competition in a topochemical reaction: permutative
 azide--alkyne cycloaddition reactions leading to a vast library of
 products in the crystal
;
_journal_issue 11
_journal_name_full CrystEngComm
_journal_page_first 1478
_journal_paper_doi 10.1039/C8CE00131F
_journal_volume 20
_journal_year 2018
_chemical_absolute_configuration rm
_chemical_formula_moiety 'C22 H30 N6 O8, 0.630(H) 0.315(O)'
_chemical_formula_sum 'C22 H30.63 N6 O8.32'
_chemical_formula_weight 512.20
_space_group_crystal_system orthorhombic
_space_group_IT_number 19
_space_group_name_Hall 'P 2ac 2ab'
_space_group_name_H-M_alt 'P 21 21 21'
_symmetry_space_group_name_Hall 'P 2ac 2ab'
_symmetry_space_group_name_H-M 'P 21 21 21'
_atom_sites_solution_hydrogens geom
_audit_creation_method SHELXL-2017/1
_audit_update_record
;
2018-02-06 deposited with the CCDC.
2018-02-07 downloaded from the CCDC.
;
_cell_angle_alpha 90
_cell_angle_beta 90
_cell_angle_gamma 90
_cell_formula_units_Z 4
_cell_length_a 5.4430(2)
_cell_length_b 21.1577(6)
_cell_length_c 21.2367(6)
_cell_measurement_reflns_used 7922
_cell_measurement_temperature 296(2)
_cell_measurement_theta_max 24.15
_cell_measurement_theta_min 2.72
_cell_volume 2445.65(13)
_computing_cell_refinement 'APEX2/SAINT (Bruker, 2004)'
_computing_data_collection 'APEX2 (Bruker, 2004)'
_computing_data_reduction 'SAINT/XPREP (Bruker, 2004)'
_computing_molecular_graphics 'ORTEP3 (Farrugia, 1997) and Mercury (Bruno et al., 2002)'
_computing_publication_material 'SHELXL-2014 (Sheldrick, 2014)'
_computing_structure_refinement 'SHELXL-2017/1 (Sheldrick, 2017)'
_computing_structure_solution 'SHELXT 2013/5 (Sheldrick, 2013)'
_diffrn_ambient_temperature 296(2)
_diffrn_detector_area_resol_mean 0
_diffrn_measured_fraction_theta_full 0.998
_diffrn_measured_fraction_theta_max 0.998
_diffrn_measurement_device_type 'Bruker KAPPA APEX-II CCD'
_diffrn_measurement_method '\f and \w scans'
_diffrn_radiation_type MoK\a
_diffrn_radiation_wavelength 0.71073
_diffrn_reflns_av_R_equivalents 0.0706
_diffrn_reflns_av_unetI/netI 0.0388
_diffrn_reflns_Laue_measured_fraction_full 0.998
_diffrn_reflns_Laue_measured_fraction_max 0.998
_diffrn_reflns_limit_h_max 6
_diffrn_reflns_limit_h_min -6
_diffrn_reflns_limit_k_max 25
_diffrn_reflns_limit_k_min -25
_diffrn_reflns_limit_l_max 23
_diffrn_reflns_limit_l_min -25
_diffrn_reflns_number 18861
_diffrn_reflns_point_group_measured_fraction_full 0.999
_diffrn_reflns_point_group_measured_fraction_max 0.999
_diffrn_reflns_theta_full 24.998
_diffrn_reflns_theta_max 24.998
_diffrn_reflns_theta_min 2.146
_diffrn_source 'sealed tube'
_exptl_absorpt_coefficient_mu 0.108
_exptl_absorpt_correction_T_max 0.984
_exptl_absorpt_correction_T_min 0.974
_exptl_absorpt_correction_type multi-scan
_exptl_absorpt_process_details SADABS
_exptl_crystal_colour colourless
_exptl_crystal_density_diffrn 1.391
_exptl_crystal_density_meas 1.392
_exptl_crystal_density_method NONE
_exptl_crystal_description rectangular
_exptl_crystal_F_000 1085
_exptl_crystal_size_max 0.250
_exptl_crystal_size_mid 0.150
_exptl_crystal_size_min 0.150
_refine_diff_density_max 0.178
_refine_diff_density_min -0.164
_refine_diff_density_rms 0.034
_refine_ls_abs_structure_details
;
 Flack x determined using 1332 quotients [(I+)-(I-)]/[(I+)+(I-)]
 (Parsons, Flack and Wagner, Acta Cryst. B69 (2013) 249-259).
;
_refine_ls_abs_structure_Flack -0.4(5)
_refine_ls_extinction_method none
_refine_ls_goodness_of_fit_ref 1.056
_refine_ls_hydrogen_treatment constr
_refine_ls_matrix_type full
_refine_ls_number_parameters 329
_refine_ls_number_reflns 4302
_refine_ls_number_restraints 1
_refine_ls_restrained_S_all 5.623
_refine_ls_R_factor_all 0.0464
_refine_ls_R_factor_gt 0.0370
_refine_ls_shift/su_max 0.001
_refine_ls_shift/su_mean 0.000
_refine_ls_structure_factor_coef Fsqd
_refine_ls_weighting_details 'w=1/[\s^2^(Fo^2^)+(0.0480P)^2^+0.0569P] where P=(Fo^2^+2Fc^2^)/3'
_refine_ls_weighting_scheme calc
_refine_ls_wR_factor_gt 0.0854
_refine_ls_wR_factor_ref 0.0900
_reflns_Friedel_coverage 0.713
_reflns_Friedel_fraction_full 1.000
_reflns_Friedel_fraction_max 1.000
_reflns_number_gt 3646
_reflns_number_total 4302
_reflns_threshold_expression 'I > 2\s(I)'
_cod_data_source_file c8ce00131f2.cif
_cod_data_source_block compound_3
_cod_depositor_comments
;
The following automatic conversions were performed:

'_chemical_absolute_configuration' value 'RM' changed to 'rm'
according to
/home/data/users/saulius/crontab/automatic-downloads/rss-feeds/RSC/lib/dictionaries/cif_core.dic
dictionary named 'cif_core.dic' version 2.4.2 from 2011-04-26.

Automatic conversion script
Id: cif_fix_values 4973 2017-02-22 13:04:09Z antanas 

 Adding full bibliography for 7230088--7230090.cif.
;
_cod_database_code 7230090
_shelx_shelxl_version_number 2017/1
_shelx_space_group_comment
;
The symmetry employed for this shelxl refinement is uniquely defined
by the following loop, which should always be used as a source of
symmetry information in preference to the above space-group names.
They are only intended as comments.
;
_shelx_estimated_absorpt_t_min 0.974
_shelx_estimated_absorpt_t_max 0.984

loop_
_space_group_symop_operation_xyz
'x, y, z'
'x+1/2, -y+1/2, -z'
'-x, y+1/2, -z+1/2'
'-x+1/2, -y, z+1/2'

loop_
_atom_site_label
_atom_site_type_symbol
_atom_site_fract_x
_atom_site_fract_y
_atom_site_fract_z
_atom_site_U_iso_or_equiv
_atom_site_adp_type
_atom_site_occupancy
_atom_site_site_symmetry_order
_atom_site_calc_flag
_atom_site_refinement_flags_posn
_atom_site_refinement_flags_adp
_atom_site_refinement_flags_occupancy
C1 C 0.2047(5) 0.64123(12) 0.30416(14) 0.0459(7) Uani 1 1 d . . .
H1 H 0.283179 0.602849 0.320375 0.055 Uiso 1 1 calc R U .
C2 C 0.3862(5) 0.69559(12) 0.29940(13) 0.0431(7) Uani 1 1 d . . .
H2 H 0.555441 0.681627 0.306851 0.052 Uiso 1 1 calc R U .
C3 C 0.3505(5) 0.72050(11) 0.23184(13) 0.0389(6) Uani 1 1 d . . .
H3 H 0.484809 0.705644 0.204903 0.047 Uiso 1 1 calc R U .
C4 C 0.1094(5) 0.69018(12) 0.21123(13) 0.0406(6) Uani 1 1 d . . .
H4 H -0.029052 0.716638 0.224484 0.049 Uiso 1 1 calc R U .
C5 C 0.0873(6) 0.67510(13) 0.14160(13) 0.0513(7) Uani 1 1 d . . .
H5A H 0.215425 0.645508 0.129836 0.062 Uiso 1 1 calc R U .
H5B H -0.069991 0.655045 0.133736 0.062 Uiso 1 1 calc R U .
C6 C 0.1211(6) 0.71412(13) 0.38151(13) 0.0472(7) Uani 1 1 d . . .
C7 C -0.0729(7) 0.76355(18) 0.3906(2) 0.0827(12) Uani 1 1 d . . .
H7A H -0.203167 0.746701 0.415999 0.124 Uiso 1 1 calc R U .
H7B H -0.002678 0.799673 0.411138 0.124 Uiso 1 1 calc R U .
H7C H -0.137235 0.775933 0.350306 0.124 Uiso 1 1 calc R U .
C8 C 0.2244(9) 0.69003(19) 0.44240(17) 0.0897(13) Uani 1 1 d . . .
H8A H 0.094442 0.672554 0.467507 0.135 Uiso 1 1 calc R U .
H8B H 0.344406 0.657889 0.433872 0.135 Uiso 1 1 calc R U .
H8C H 0.300627 0.724217 0.464801 0.135 Uiso 1 1 calc R U .
C9 C 0.5451(5) 0.82049(12) 0.23456(14) 0.0406(6) Uani 1 1 d . . .
H9A H 0.675601 0.802567 0.209077 0.049 Uiso 1 1 calc R U .
H9B H 0.595420 0.819296 0.278365 0.049 Uiso 1 1 calc R U .
C10 C 0.4944(4) 0.88646(11) 0.21489(12) 0.0343(6) Uani 1 1 d . . .
C11 C 0.2848(5) 0.91137(11) 0.19124(12) 0.0380(6) Uani 1 1 d . . .
H11 H 0.136406 0.890701 0.184393 0.046 Uiso 1 1 calc R U .
C12 C 0.4889(6) 1.02795(16) -0.00203(15) 0.0599(9) Uani 1 1 d . . .
H12 H 0.663057 1.017745 -0.007831 0.072 Uiso 1 1 calc R U .
C13 C 0.3264(6) 0.97156(15) -0.01727(14) 0.0568(8) Uani 1 1 d . . .
H13 H 0.418717 0.936048 -0.035088 0.068 Uiso 1 1 calc R U .
C14 C 0.2085(5) 0.95560(12) 0.04563(13) 0.0444(7) Uani 1 1 d . . .
H14 H 0.316248 0.926649 0.068764 0.053 Uiso 1 1 calc R U .
C15 C 0.2070(5) 1.01930(12) 0.07856(13) 0.0447(7) Uani 1 1 d . . .
H15 H 0.075574 1.045369 0.060648 0.054 Uiso 1 1 calc R U .
C16 C 0.1824(5) 1.01894(12) 0.14951(13) 0.0427(6) Uani 1 1 d . . .
H16A H 0.224458 1.060477 0.165555 0.051 Uiso 1 1 calc R U .
H16B H 0.012386 1.010650 0.160476 0.051 Uiso 1 1 calc R U .
C17 C 0.2536(7) 1.04915(18) -0.08992(16) 0.0694(10) Uani 1 1 d . . .
C18 C 0.0536(8) 1.0952(2) -0.1046(2) 0.0907(13) Uani 1 1 d . . .
H18A H 0.122277 1.131564 -0.125169 0.136 Uiso 1 1 calc R U .
H18B H -0.065013 1.075664 -0.131750 0.136 Uiso 1 1 calc R U .
H18C H -0.025047 1.108131 -0.066191 0.136 Uiso 1 1 calc R U .
C19 C 0.3957(10) 1.0297(3) -0.14784(19) 0.1207(19) Uani 1 1 d . . .
H19A H 0.465114 1.066514 -0.167408 0.181 Uiso 1 1 calc R U .
H19B H 0.525074 1.001251 -0.136016 0.181 Uiso 1 1 calc R U .
H19C H 0.287236 1.009027 -0.176922 0.181 Uiso 1 1 calc R U .
C20 C -0.0526(7) 0.87063(13) 0.01449(15) 0.0583(8) Uani 1 1 d . . .
H20A H 0.028698 0.872990 -0.026092 0.070 Uiso 1 1 calc R U .
H20B H -0.225079 0.862133 0.006788 0.070 Uiso 1 1 calc R U .
C21 C 0.0528(5) 0.81671(13) 0.05025(13) 0.0447(7) Uani 1 1 d . . .
C22 C -0.0662(5) 0.77108(13) 0.08334(13) 0.0475(7) Uani 1 1 d . . .
H22 H -0.234210 0.768156 0.090745 0.057 Uiso 1 1 calc R U .
N1 N 0.1077(4) 0.73140(10) 0.10300(11) 0.0442(6) Uani 1 1 d . . .
N2 N 0.3302(4) 0.75142(11) 0.08377(11) 0.0501(6) Uani 1 1 d . . .
N3 N 0.2961(5) 0.80306(11) 0.05120(11) 0.0517(6) Uani 1 1 d . . .
N4 N 0.3369(4) 0.97230(9) 0.17977(10) 0.0370(5) Uani 1 1 d . . .
N5 N 0.5686(4) 0.98486(11) 0.19640(13) 0.0557(7) Uani 1 1 d . . .
N6 N 0.6648(5) 0.93215(10) 0.21779(13) 0.0561(7) Uani 1 1 d . . .
O1 O 0.0247(4) 0.66356(10) 0.34523(11) 0.0584(6) Uani 1 1 d . . .
O2 O 0.3099(4) 0.73996(9) 0.34406(10) 0.0588(6) Uani 1 1 d . . .
O3 O 0.3257(3) 0.78606(7) 0.22613(9) 0.0429(4) Uani 1 1 d . . .
O4 O 0.1028(4) 0.63136(8) 0.24400(9) 0.0513(5) Uani 1 1 d . . .
O5 O 0.4135(5) 1.07566(12) -0.04348(12) 0.0769(7) Uani 1 1 d . . .
O6 O 0.1475(4) 0.99579(11) -0.05944(10) 0.0667(6) Uani 1 1 d D . .
O7 O -0.0317(4) 0.93057(9) 0.04469(10) 0.0533(5) Uani 1 1 d . . .
O8 O 0.4388(4) 1.04538(9) 0.06081(10) 0.0558(6) Uani 1 1 d . . .
O1' O 0.528(2) 0.5864(6) 0.1613(6) 0.131(4) Uiso 0.3155 1 d D . P

loop_
_atom_site_aniso_label
_atom_site_aniso_U_11
_atom_site_aniso_U_22
_atom_site_aniso_U_33
_atom_site_aniso_U_23
_atom_site_aniso_U_13
_atom_site_aniso_U_12
C1 0.0505(17) 0.0359(14) 0.0514(18) 0.0059(12) -0.0031(14) 0.0000(13)
C2 0.0344(14) 0.0394(14) 0.0555(17) 0.0047(12) -0.0042(13) 0.0024(12)
C3 0.0365(14) 0.0298(12) 0.0505(16) -0.0022(11) 0.0032(13) 0.0024(11)
C4 0.0409(15) 0.0337(13) 0.0472(16) -0.0017(11) 0.0020(13) -0.0021(11)
C5 0.061(2) 0.0412(15) 0.0518(18) -0.0056(13) -0.0058(15) -0.0087(14)
C6 0.0470(17) 0.0509(16) 0.0436(16) 0.0033(13) -0.0017(14) -0.0060(14)
C7 0.064(2) 0.093(3) 0.091(3) -0.030(2) -0.011(2) 0.017(2)
C8 0.114(4) 0.097(3) 0.059(2) 0.022(2) -0.014(2) -0.008(3)
C9 0.0378(15) 0.0380(14) 0.0460(16) 0.0013(11) -0.0062(12) -0.0025(12)
C10 0.0355(14) 0.0331(13) 0.0342(14) -0.0024(11) -0.0032(11) -0.0029(11)
C11 0.0360(14) 0.0310(12) 0.0468(16) 0.0021(11) -0.0010(12) -0.0049(11)
C12 0.0525(19) 0.079(2) 0.048(2) 0.0168(16) -0.0019(14) 0.0025(17)
C13 0.061(2) 0.0645(18) 0.0452(18) 0.0057(14) -0.0044(15) 0.0150(17)
C14 0.0449(16) 0.0445(14) 0.0439(16) 0.0029(12) -0.0096(13) 0.0030(13)
C15 0.0465(16) 0.0390(14) 0.0487(17) 0.0087(12) -0.0072(13) 0.0022(13)
C16 0.0409(15) 0.0336(13) 0.0536(18) 0.0006(11) -0.0017(13) 0.0037(12)
C17 0.063(2) 0.094(3) 0.051(2) 0.0246(18) -0.0051(17) -0.0045(19)
C18 0.077(3) 0.100(3) 0.095(3) 0.043(3) -0.016(2) 0.002(2)
C19 0.113(4) 0.191(6) 0.057(3) 0.027(3) 0.018(3) 0.011(4)
C20 0.071(2) 0.0522(17) 0.0517(19) -0.0018(14) -0.0205(16) -0.0053(16)
C21 0.0492(17) 0.0482(16) 0.0366(16) -0.0106(12) -0.0082(13) -0.0038(13)
C22 0.0392(15) 0.0578(17) 0.0456(17) -0.0061(14) -0.0075(13) -0.0030(13)
N1 0.0445(14) 0.0459(13) 0.0422(13) -0.0079(10) -0.0013(11) -0.0064(11)
N2 0.0463(14) 0.0481(13) 0.0559(15) -0.0049(11) 0.0056(12) 0.0000(12)
N3 0.0568(16) 0.0470(13) 0.0513(15) -0.0055(11) 0.0053(13) -0.0019(12)
N4 0.0368(12) 0.0330(11) 0.0414(12) 0.0002(9) -0.0025(10) -0.0010(10)
N5 0.0499(14) 0.0374(12) 0.0797(19) 0.0103(12) -0.0193(13) -0.0112(11)
N6 0.0461(14) 0.0408(13) 0.0813(19) 0.0121(12) -0.0210(13) -0.0096(12)
O1 0.0554(13) 0.0586(12) 0.0612(14) -0.0078(10) 0.0116(11) -0.0172(10)
O2 0.0712(14) 0.0544(11) 0.0509(12) -0.0084(9) 0.0116(11) -0.0208(11)
O3 0.0408(10) 0.0291(8) 0.0589(12) 0.0020(8) -0.0073(9) -0.0023(8)
O4 0.0611(14) 0.0342(10) 0.0585(13) 0.0017(8) -0.0011(11) -0.0102(9)
O5 0.0776(17) 0.0877(16) 0.0653(15) 0.0369(13) -0.0177(14) -0.0179(13)
O6 0.0712(15) 0.0811(15) 0.0477(13) 0.0148(11) -0.0160(11) -0.0042(13)
O7 0.0519(12) 0.0470(11) 0.0610(13) -0.0035(9) -0.0112(10) 0.0012(9)
O8 0.0578(13) 0.0590(12) 0.0505(13) 0.0107(10) -0.0047(10) -0.0130(10)

loop_
_atom_type_symbol
_atom_type_description
_atom_type_scat_dispersion_real
_atom_type_scat_dispersion_imag
_atom_type_scat_source
C C 0.0033 0.0016 'International Tables Vol C Tables 4.2.6.8 and 6.1.1.4'
H H 0.0000 0.0000 'International Tables Vol C Tables 4.2.6.8 and 6.1.1.4'
N N 0.0061 0.0033 'International Tables Vol C Tables 4.2.6.8 and 6.1.1.4'
O O 0.0106 0.0060 'International Tables Vol C Tables 4.2.6.8 and 6.1.1.4'

loop_
_geom_angle_atom_site_label_1
_geom_angle_atom_site_label_2
_geom_angle_atom_site_label_3
_geom_angle
O1 C1 O4 109.9(2)
O1 C1 C2 104.0(2)
O4 C1 C2 107.9(2)
O1 C1 H1 111.5
O4 C1 H1 111.5
C2 C1 H1 111.5
O2 C2 C1 105.7(2)
O2 C2 C3 111.4(2)
C1 C2 C3 103.8(2)
O2 C2 H2 111.8
C1 C2 H2 111.8
C3 C2 H2 111.8
O3 C3 C4 108.0(2)
O3 C3 C2 115.6(2)
C4 C3 C2 103.4(2)
O3 C3 H3 109.8
C4 C3 H3 109.8
C2 C3 H3 109.8
O4 C4 C5 106.9(2)
O4 C4 C3 104.4(2)
C5 C4 C3 115.9(2)
O4 C4 H4 109.8
C5 C4 H4 109.8
C3 C4 H4 109.8
N1 C5 C4 111.8(2)
N1 C5 H5A 109.2
C4 C5 H5A 109.2
N1 C5 H5B 109.2
C4 C5 H5B 109.2
H5A C5 H5B 107.9
O2 C6 O1 104.8(2)
O2 C6 C7 108.4(3)
O1 C6 C7 109.6(3)
O2 C6 C8 110.2(3)
O1 C6 C8 110.5(3)
C7 C6 C8 113.0(3)
C6 C7 H7A 109.5
C6 C7 H7B 109.5
H7A C7 H7B 109.5
C6 C7 H7C 109.5
H7A C7 H7C 109.5
H7B C7 H7C 109.5
C6 C8 H8A 109.5
C6 C8 H8B 109.5
H8A C8 H8B 109.5
C6 C8 H8C 109.5
H8A C8 H8C 109.5
H8B C8 H8C 109.5
O3 C9 C10 107.0(2)
O3 C9 H9A 110.3
C10 C9 H9A 110.3
O3 C9 H9B 110.3
C10 C9 H9B 110.3
H9A C9 H9B 108.6
N6 C10 C11 108.6(2)
N6 C10 C9 122.5(2)
C11 C10 C9 128.9(2)
N4 C11 C10 105.3(2)
N4 C11 H11 127.4
C10 C11 H11 127.4
O5 C12 O8 110.4(3)
O5 C12 C13 105.1(2)
O8 C12 C13 107.1(2)
O5 C12 H12 111.3
O8 C12 H12 111.3
C13 C12 H12 111.3
O6 C13 C12 104.5(2)
O6 C13 C14 110.2(3)
C12 C13 C14 103.5(2)
O6 C13 H13 112.7
C12 C13 H13 112.7
C14 C13 H13 112.7
O7 C14 C15 109.5(2)
O7 C14 C13 117.5(2)
C15 C14 C13 102.1(2)
O7 C14 H14 109.1
C15 C14 H14 109.1
C13 C14 H14 109.1
O8 C15 C16 110.1(2)
O8 C15 C14 102.5(2)
C16 C15 C14 117.1(2)
O8 C15 H15 109.0
C16 C15 H15 109.0
C14 C15 H15 109.0
N4 C16 C15 113.2(2)
N4 C16 H16A 108.9
C15 C16 H16A 108.9
N4 C16 H16B 108.9
C15 C16 H16B 108.9
H16A C16 H16B 107.7
O6 C17 O5 104.2(2)
O6 C17 C18 108.4(3)
O5 C17 C18 109.3(3)
O6 C17 C19 111.2(4)
O5 C17 C19 110.9(3)
C18 C17 C19 112.4(3)
C17 C18 H18A 109.5
C17 C18 H18B 109.5
H18A C18 H18B 109.5
C17 C18 H18C 109.5
H18A C18 H18C 109.5
H18B C18 H18C 109.5
C17 C19 H19A 109.5
C17 C19 H19B 109.5
H19A C19 H19B 109.5
C17 C19 H19C 109.5
H19A C19 H19C 109.5
H19B C19 H19C 109.5
O7 C20 C21 115.0(2)
O7 C20 H20A 108.5
C21 C20 H20A 108.5
O7 C20 H20B 108.5
C21 C20 H20B 108.5
H20A C20 H20B 107.5
N3 C21 C22 107.9(3)
N3 C21 C20 123.3(3)
C22 C21 C20 128.8(3)
N1 C22 C21 105.7(3)
N1 C22 H22 127.1
C21 C22 H22 127.1
C22 N1 N2 110.2(2)
C22 N1 C5 129.8(2)
N2 N1 C5 119.9(2)
N3 N2 N1 107.2(2)
N2 N3 C21 108.9(3)
N5 N4 C11 110.0(2)
N5 N4 C16 122.0(2)
C11 N4 C16 127.8(2)
N6 N5 N4 107.4(2)
N5 N6 C10 108.7(2)
C1 O1 C6 109.6(2)
C2 O2 C6 109.8(2)
C3 O3 C9 114.8(2)
C1 O4 C4 107.66(19)
C12 O5 C17 109.2(3)
C13 O6 C17 107.2(3)
C14 O7 C20 114.4(2)
C12 O8 C15 108.6(2)

loop_
_geom_bond_atom_site_label_1
_geom_bond_atom_site_label_2
_geom_bond_distance
C1 O1 1.394(4)
C1 O4 1.408(3)
C1 C2 1.519(4)
C1 H1 0.9800
C2 O2 1.398(3)
C2 C3 1.541(4)
C2 H2 0.9800
C3 O3 1.399(3)
C3 C4 1.525(4)
C3 H3 0.9800
C4 O4 1.426(3)
C4 C5 1.518(4)
C4 H4 0.9800
C5 N1 1.450(3)
C5 H5A 0.9700
C5 H5B 0.9700
C6 O2 1.410(4)
C6 O1 1.419(3)
C6 C7 1.499(5)
C6 C8 1.499(4)
C7 H7A 0.9600
C7 H7B 0.9600
C7 H7C 0.9600
C8 H8A 0.9600
C8 H8B 0.9600
C8 H8C 0.9600
C9 O3 1.411(3)
C9 C10 1.483(3)
C9 H9A 0.9700
C9 H9B 0.9700
C10 N6 1.341(3)
C10 C11 1.353(4)
C11 N4 1.342(3)
C11 H11 0.9300
C12 O5 1.401(4)
C12 O8 1.411(4)
C12 C13 1.520(5)
C12 H12 0.9800
C13 O6 1.419(4)
C13 C14 1.520(4)
C13 H13 0.9800
C14 O7 1.411(3)
C14 C15 1.518(4)
C14 H14 0.9800
C15 O8 1.428(3)
C15 C16 1.513(4)
C15 H15 0.9800
C16 N4 1.447(3)
C16 H16A 0.9700
C16 H16B 0.9700
C17 O6 1.424(4)
C17 O5 1.430(4)
C17 C18 1.495(5)
C17 C19 1.510(6)
C18 H18A 0.9600
C18 H18B 0.9600
C18 H18C 0.9600
C19 H19A 0.9600
C19 H19B 0.9600
C19 H19C 0.9600
C20 O7 1.426(3)
C20 C21 1.486(4)
C20 H20A 0.9700
C20 H20B 0.9700
C21 N3 1.356(4)
C21 C22 1.358(4)
C22 N1 1.332(4)
C22 H22 0.9300
N1 N2 1.346(3)
N2 N3 1.306(3)
N4 N5 1.337(3)
N5 N6 1.313(3)
